data_4344280
loop_
_publ_author_name
'Zhang, Q.'
'Lu, C.'
'Yang, W.'
'Chen, S.'
'Yu, Y.'

_publ_section_title
;
 Hydrothermal syntheses and crystal structures of two lanthanum compounds
 La(OH)SO4 and LaO(NO3)
;
_journal_name_full 'Inorganic Chemistry Communications'
_journal_page_first 889
_journal_page_last 892
_journal_volume 7
_journal_year 2004
_chemical_formula_sum 'H La O5 S'
_chemical_name_systematic 'La (O H) (S O4)'
_space_group_IT_number 14
_symmetry_space_group_name_Hall '-P 2yn'
_symmetry_space_group_name_H-M 'P 1 21/n 1'
_cell_angle_alpha 90
_cell_angle_beta 106.184
_cell_angle_gamma 90
_cell_formula_units_Z 4
_cell_length_a 4.5409
_cell_length_b 12.65
_cell_length_c 6.9879
_cell_volume 385.495
_citation_journal_id_ASTM ICCOFP
_cod_data_source_file Zhang_ICCOFP_2004_1302.cif
_cod_data_source_block H1La1O5S1
_cod_original_cell_volume 385.4947
_cod_original_sg_symbol_Hall '-P 2ybc (x-z,y,z)'
_cod_original_formula_sum 'H1 La1 O5 S1'
_cod_database_code 4344280

loop_
_symmetry_equiv_pos_as_xyz
x,y,z
-x+1/2,y+1/2,-z+1/2
-x,-y,-z
x-1/2,-y-1/2,z-1/2

loop_
_atom_site_label
_atom_site_type_symbol
_atom_site_fract_x
_atom_site_fract_y
_atom_site_fract_z
_atom_site_occupancy
_atom_site_U_iso_or_equiv
S1 S+6 -0.0103 0.64434 0.3866 1 0.0
La1 La+3 0.14339 0.93341 0.30101 1 0.0
O1 O-2 0.0911 0.7425 0.3145 1 0.0
O5 O-2 -0.2582 1.0924 0.2768 1 0.0
O2 O-2 0.296 1.0876 0.5355 1 0.0
O3 O-2 0.374 0.8363 0.0569 1 0.0
O4 O-2 -0.2409 0.9288 -0.0511 1 0.0
